data_4501636
loop_
_publ_author_name
'Chandrasekhar, Vadapalli'
'Singh, Puja'

_publ_section_title
;
 In Situ Generated Hydrated Diorganotin Cations as Synthons for
 Hydrogen-Bonded and Coordination-Driven 1D-, 2D-, and 3D-Assemblies
;
_journal_issue 7
_journal_name_full 'Crystal Growth &amp; Design'
_journal_page_first 3077
_journal_paper_doi 10.1021/cg100179q
_journal_volume 10
_journal_year 2010
_chemical_formula_sum 'C19 H27 N O7 S Sn'
_chemical_formula_weight 532.17
_chemical_name_common 'organotin sulfonate'
_chemical_name_systematic
;
 ?
;
_space_group_IT_number 14
_symmetry_cell_setting monoclinic
_symmetry_space_group_name_Hall '-P 2ybc'
_symmetry_space_group_name_H-M 'P 1 21/c 1'
_atom_sites_solution_hydrogens geom
_atom_sites_solution_primary direct
_atom_sites_solution_secondary difmap
_audit_creation_method SHELXL-97
_cell_angle_alpha 90.000(5)
_cell_angle_beta 99.485(5)
_cell_angle_gamma 90.000(5)
_cell_formula_units_Z 4
_cell_length_a 8.277(5)
_cell_length_b 11.073(5)
_cell_length_c 24.350(5)
_cell_measurement_reflns_used 4636
_cell_measurement_temperature 153(2)
_cell_measurement_theta_max 28.26
_cell_measurement_theta_min 2.49
_cell_volume 2201.2(17)
_computing_cell_refinement 'Bruker SMART'
_computing_data_collection 'Bruker SMART'
_computing_data_reduction 'Bruker SAINT'
_computing_molecular_graphics 'Bruker SHELXTL'
_computing_publication_material 'Bruker SHELXTL'
_computing_structure_refinement 'Bruker SHELXTL'
_computing_structure_solution 'Bruker SHELXTL'
_diffrn_ambient_temperature 153(2)
_diffrn_measured_fraction_theta_full 0.997
_diffrn_measured_fraction_theta_max 0.997
_diffrn_measurement_device_type 'CCD area detector'
_diffrn_measurement_method 'phi and omega scans'
_diffrn_radiation_monochromator graphite
_diffrn_radiation_source 'sealed tube'
_diffrn_radiation_type MoK\a
_diffrn_radiation_wavelength 0.71069
_diffrn_reflns_av_R_equivalents 0.0300
_diffrn_reflns_av_sigmaI/netI 0.0368
_diffrn_reflns_limit_h_max 9
_diffrn_reflns_limit_h_min -10
_diffrn_reflns_limit_k_max 13
_diffrn_reflns_limit_k_min -7
_diffrn_reflns_limit_l_max 26
_diffrn_reflns_limit_l_min -30
_diffrn_reflns_number 11922
_diffrn_reflns_theta_full 26.00
_diffrn_reflns_theta_max 26.00
_diffrn_reflns_theta_min 2.03
_exptl_absorpt_coefficient_mu 1.295
_exptl_absorpt_correction_T_max 0.955
_exptl_absorpt_correction_T_min 0.893
_exptl_absorpt_correction_type empirical
_exptl_absorpt_process_details SADABS
_exptl_crystal_colour colorless
_exptl_crystal_density_diffrn 1.606
_exptl_crystal_density_method 'not measured'
_exptl_crystal_description block-like
_exptl_crystal_F_000 1080
_exptl_crystal_size_max 0.09
_exptl_crystal_size_mid 0.07
_exptl_crystal_size_min 0.04
_refine_diff_density_max 1.166
_refine_diff_density_min -0.564
_refine_diff_density_rms 0.096
_refine_ls_extinction_method none
_refine_ls_goodness_of_fit_ref 1.058
_refine_ls_hydrogen_treatment mixed
_refine_ls_matrix_type full
_refine_ls_number_parameters 272
_refine_ls_number_reflns 4310
_refine_ls_number_restraints 2
_refine_ls_restrained_S_all 1.058
_refine_ls_R_factor_all 0.0379
_refine_ls_R_factor_gt 0.0316
_refine_ls_shift/su_max 0.002
_refine_ls_shift/su_mean 0.000
_refine_ls_structure_factor_coef Fsqd
_refine_ls_weighting_details 'calc w=1/[\s^2^(Fo^2^)+(0.0340P)^2^+1.9068P] where P=(Fo^2^+2Fc^2^)/3'
_refine_ls_weighting_scheme calc
_refine_ls_wR_factor_gt 0.0728
_refine_ls_wR_factor_ref 0.0769
_reflns_number_gt 3747
_reflns_number_total 4310
_reflns_threshold_expression >2sigma(I)
_cod_data_source_file cg100179q_si_011.cif
_cod_data_source_block 22mayam
_cod_depositor_comments
;
The following automatic conversions were performed:

'_symmetry_cell_setting' value 'Monoclinic' changed to 'monoclinic'
according to /home/saulius/struct/CIF-dictionaries/cif_core.dic
dictionary named 'cif_core.dic' version 2.4.2 from 2011-04-26.

Automatic conversion script
Id: cif_fix_values 1715 2011-07-08 13:25:40Z adriana 
;
_cod_original_sg_symbol_Hall '-P 2ybc '
_cod_original_sg_symbol_H-M 'P21/c '
_cod_database_code 4501636

loop_
_symmetry_equiv_pos_as_xyz
'x, y, z'
'-x, y+1/2, -z+1/2'
'-x, -y, -z'
'x, -y-1/2, z-1/2'

loop_
_atom_site_label
_atom_site_type_symbol
_atom_site_fract_x
_atom_site_fract_y
_atom_site_fract_z
_atom_site_U_iso_or_equiv
_atom_site_adp_type
_atom_site_occupancy
_atom_site_symmetry_multiplicity
_atom_site_calc_flag
_atom_site_refinement_flags
Sn1 Sn 0.59974(2) 0.148577(19) 0.653718(8) 0.01832(8) Uani 1 1 d .
S1 S 0.67345(9) 0.19081(8) 0.50283(3) 0.02237(18) Uani 1 1 d .
O1 O 0.4473(3) -0.0253(2) 0.63914(10) 0.0235(5) Uani 1 1 d D
O2 O 0.5416(3) 0.1168(2) 0.73406(9) 0.0256(5) Uani 1 1 d .
O3 O 0.5441(3) 0.2858(2) 0.78495(9) 0.0247(5) Uani 1 1 d .
O4 O 0.7434(3) 0.31259(19) 0.67646(9) 0.0225(5) Uani 1 1 d .
O5 O 0.6529(3) 0.1528(2) 0.55889(9) 0.0320(6) Uani 1 1 d .
O6 O 0.6731(3) 0.3207(2) 0.49648(9) 0.0285(5) Uani 1 1 d .
O7 O 0.5572(2) 0.1299(2) 0.46016(8) 0.0230(5) Uani 1 1 d .
N1 N 0.6786(3) 0.4211(2) 0.66019(10) 0.0201(6) Uani 1 1 d .
C1 C 0.3825(4) 0.2382(3) 0.61662(13) 0.0226(7) Uani 1 1 d .
H1A H 0.4130 0.3096 0.5976 0.027 Uiso 1 1 calc R
H1B H 0.3227 0.1853 0.5886 0.027 Uiso 1 1 calc R
C2 C 0.2674(4) 0.2766(3) 0.65667(14) 0.0301(8) Uani 1 1 d .
H2A H 0.3239 0.3336 0.6834 0.036 Uiso 1 1 calc R
H2B H 0.2398 0.2063 0.6770 0.036 Uiso 1 1 calc R
C3 C 0.1092(4) 0.3348(4) 0.62648(17) 0.0360(9) Uani 1 1 d .
H3A H 0.0530 0.2769 0.6001 0.043 Uiso 1 1 calc R
H3B H 0.0386 0.3519 0.6536 0.043 Uiso 1 1 calc R
C4 C 0.1337(5) 0.4502(4) 0.5956(2) 0.0559(12) Uani 1 1 d .
H4A H 0.1860 0.5094 0.6214 0.084 Uiso 1 1 calc R
H4B H 0.0293 0.4803 0.5778 0.084 Uiso 1 1 calc R
H4C H 0.2013 0.4342 0.5680 0.084 Uiso 1 1 calc R
C5 C 0.8275(4) 0.0569(3) 0.66921(13) 0.0254(7) Uani 1 1 d .
H5A H 0.8872 0.0773 0.6394 0.031 Uiso 1 1 calc R
H5B H 0.8893 0.0893 0.7033 0.031 Uiso 1 1 calc R
C6 C 0.8277(4) -0.0790(3) 0.67451(14) 0.0291(8) Uani 1 1 d .
H6A H 0.7686 -0.1134 0.6404 0.035 Uiso 1 1 calc R
H6B H 0.7702 -0.1013 0.7046 0.035 Uiso 1 1 calc R
C7 C 0.9999(4) -0.1325(3) 0.68578(16) 0.0352(9) Uani 1 1 d .
H7A H 1.0594 -0.1073 0.6566 0.042 Uiso 1 1 calc R
H7B H 1.0575 -0.1013 0.7208 0.042 Uiso 1 1 calc R
C8 C 0.9978(5) -0.2702(4) 0.68832(19) 0.0479(11) Uani 1 1 d .
H8A H 0.9394 -0.2956 0.7172 0.072 Uiso 1 1 calc R
H8B H 1.1082 -0.2999 0.6961 0.072 Uiso 1 1 calc R
H8C H 0.9446 -0.3017 0.6532 0.072 Uiso 1 1 calc R
C9 C 0.5179(4) 0.1777(3) 0.77685(13) 0.0211(7) Uani 1 1 d .
C10 C 0.4491(4) 0.1020(3) 0.81890(12) 0.0185(6) Uani 1 1 d .
C11 C 0.4545(4) 0.1403(3) 0.87344(12) 0.0190(6) Uani 1 1 d .
H11 H 0.4992 0.2150 0.8849 0.023 Uiso 1 1 calc R
C12 C 0.6173(4) 0.4900(3) 0.69726(12) 0.0193(6) Uani 1 1 d .
H12 H 0.6195 0.4628 0.7335 0.023 Uiso 1 1 calc R
C13 C 0.6762(4) 0.4564(3) 0.60672(12) 0.0213(7) Uani 1 1 d .
H13 H 0.7204 0.4071 0.5820 0.026 Uiso 1 1 calc R
C14 C 0.6075(4) 0.5657(3) 0.58944(12) 0.0218(7) Uani 1 1 d .
H14 H 0.6026 0.5898 0.5526 0.026 Uiso 1 1 calc R
C15 C 0.9776(4) 0.2238(3) 0.47886(14) 0.0278(7) Uani 1 1 d .
H15 H 0.9438 0.3033 0.4723 0.033 Uiso 1 1 calc R
C16 C 0.8727(4) 0.1407(3) 0.49454(12) 0.0202(7) Uani 1 1 d .
C17 C 0.9181(4) 0.0168(3) 0.50353(12) 0.0194(6) Uani 1 1 d .
C18 C 0.8124(4) -0.0734(3) 0.51849(13) 0.0237(7) Uani 1 1 d .
H18 H 0.7059 -0.0528 0.5223 0.028 Uiso 1 1 calc R
C19 C 0.8629(4) -0.1890(3) 0.52734(14) 0.0283(8) Uani 1 1 d .
H19 H 0.7913 -0.2462 0.5377 0.034 Uiso 1 1 calc R
H101 H 0.437(4) -0.052(3) 0.6086(9) 0.031(11) Uiso 1 1 d D
H102 H 0.452(5) -0.078(3) 0.6604(14) 0.044(13) Uiso 1 1 d D

loop_
_atom_site_aniso_label
_atom_site_aniso_U_11
_atom_site_aniso_U_22
_atom_site_aniso_U_33
_atom_site_aniso_U_23
_atom_site_aniso_U_13
_atom_site_aniso_U_12
Sn1 0.02565(13) 0.01458(12) 0.01659(12) 0.00052(8) 0.00894(8) 0.00173(9)
S1 0.0236(4) 0.0284(5) 0.0159(4) -0.0021(3) 0.0056(3) 0.0070(3)
O1 0.0334(13) 0.0177(13) 0.0200(12) 0.0008(11) 0.0059(10) -0.0004(10)
O2 0.0410(13) 0.0210(12) 0.0186(11) -0.0008(10) 0.0160(10) -0.0021(10)
O3 0.0391(13) 0.0172(12) 0.0197(11) -0.0010(9) 0.0107(9) -0.0026(10)
O4 0.0276(12) 0.0139(11) 0.0273(12) 0.0020(10) 0.0080(9) 0.0045(9)
O5 0.0321(13) 0.0496(17) 0.0163(11) 0.0016(11) 0.0097(9) 0.0133(12)
O6 0.0310(13) 0.0267(13) 0.0273(12) -0.0068(10) 0.0032(10) 0.0093(10)
O7 0.0205(11) 0.0306(13) 0.0183(11) -0.0003(10) 0.0045(9) 0.0017(9)
N1 0.0228(13) 0.0164(14) 0.0231(14) -0.0007(11) 0.0098(10) 0.0001(11)
C1 0.0261(16) 0.0202(17) 0.0235(16) 0.0036(14) 0.0103(13) 0.0011(14)
C2 0.0232(17) 0.036(2) 0.0337(19) -0.0039(16) 0.0136(14) 0.0028(15)
C3 0.0236(18) 0.038(2) 0.049(2) -0.0041(19) 0.0131(16) 0.0043(16)
C4 0.034(2) 0.036(2) 0.098(4) 0.011(3) 0.013(2) 0.0093(19)
C5 0.0296(17) 0.0246(18) 0.0217(16) 0.0029(14) 0.0030(13) 0.0042(14)
C6 0.0306(18) 0.0269(19) 0.0297(18) 0.0019(15) 0.0043(14) 0.0034(15)
C7 0.0315(19) 0.033(2) 0.040(2) 0.0030(17) 0.0020(16) 0.0083(16)
C8 0.040(2) 0.036(2) 0.066(3) 0.005(2) 0.001(2) 0.0113(19)
C9 0.0218(16) 0.0210(18) 0.0211(16) 0.0021(14) 0.0058(12) 0.0016(13)
C10 0.0210(15) 0.0172(16) 0.0175(15) 0.0018(13) 0.0039(12) 0.0025(13)
C11 0.0249(16) 0.0138(15) 0.0190(15) -0.0018(13) 0.0057(12) 0.0012(13)
C12 0.0220(15) 0.0219(17) 0.0152(14) -0.0010(13) 0.0068(11) -0.0010(13)
C13 0.0265(16) 0.0205(17) 0.0189(15) -0.0040(13) 0.0102(12) -0.0047(14)
C14 0.0299(17) 0.0217(17) 0.0153(14) -0.0005(13) 0.0080(12) -0.0057(14)
C15 0.0287(18) 0.0219(18) 0.0330(19) 0.0012(15) 0.0054(14) 0.0012(15)
C16 0.0215(15) 0.0239(17) 0.0155(15) -0.0046(13) 0.0042(12) 0.0021(13)
C17 0.0227(15) 0.0228(17) 0.0130(13) -0.0017(13) 0.0039(11) 0.0012(13)
C18 0.0189(15) 0.0318(19) 0.0216(16) 0.0009(14) 0.0068(12) -0.0008(14)
C19 0.0268(17) 0.0267(19) 0.0331(19) 0.0051(16) 0.0102(14) -0.0054(15)

loop_
_atom_type_symbol
_atom_type_description
_atom_type_scat_dispersion_real
_atom_type_scat_dispersion_imag
_atom_type_scat_source
C C 0.0033 0.0016 'International Tables Vol C Tables 4.2.6.8 and 6.1.1.4'
H H 0.0000 0.0000 'International Tables Vol C Tables 4.2.6.8 and 6.1.1.4'
N N 0.0061 0.0033 'International Tables Vol C Tables 4.2.6.8 and 6.1.1.4'
O O 0.0106 0.0060 'International Tables Vol C Tables 4.2.6.8 and 6.1.1.4'
S S 0.1246 0.1234 'International Tables Vol C Tables 4.2.6.8 and 6.1.1.4'
Sn Sn -0.6537 1.4246 'International Tables Vol C Tables 4.2.6.8 and 6.1.1.4'

loop_
_geom_angle_atom_site_label_1
_geom_angle_atom_site_label_2
_geom_angle_atom_site_label_3
_geom_angle
_geom_angle_site_symmetry_1
_geom_angle_site_symmetry_3
O2 Sn1 C5 94.98(11) . .
O2 Sn1 C1 99.51(11) . .
C5 Sn1 C1 165.16(12) . .
O2 Sn1 O4 95.77(8) . .
C5 Sn1 O4 85.54(11) . .
C1 Sn1 O4 96.11(11) . .
O2 Sn1 O1 78.53(9) . .
C5 Sn1 O1 94.35(12) . .
C1 Sn1 O1 85.46(11) . .
O4 Sn1 O1 174.27(8) . .
O2 Sn1 O5 171.10(9) . .
C5 Sn1 O5 83.28(10) . .
C1 Sn1 O5 81.91(10) . .
O4 Sn1 O5 92.80(8) . .
O1 Sn1 O5 92.88(9) . .
O6 S1 O7 113.22(14) . .
O6 S1 O5 112.77(14) . .
O7 S1 O5 111.47(15) . .
O6 S1 C16 106.42(15) . .
O7 S1 C16 106.80(14) . .
O5 S1 C16 105.53(14) . .
C9 O2 Sn1 138.7(2) . .
N1 O4 Sn1 119.42(17) . .
S1 O5 Sn1 164.02(16) . .
C12 N1 O4 119.0(2) . .
C12 N1 C13 122.3(3) . .
O4 N1 C13 118.7(2) . .
C2 C1 Sn1 115.5(2) . .
C1 C2 C3 112.5(3) . .
C4 C3 C2 114.8(3) . .
C6 C5 Sn1 118.7(2) . .
C5 C6 C7 113.0(3) . .
C8 C7 C6 112.3(3) . .
O3 C9 O2 126.6(3) . .
O3 C9 C10 120.7(3) . .
O2 C9 C10 112.7(3) . .
C12 C10 C11 119.6(3) 2_646 .
C12 C10 C9 118.8(3) 2_646 .
C11 C10 C9 121.6(3) . .
C14 C11 C10 119.1(3) 2_646 .
N1 C12 C10 119.5(3) . 2_656
N1 C13 C14 119.2(3) . .
C13 C14 C11 120.3(3) . 2_656
C16 C15 C19 119.8(3) . 3_756
C15 C16 C17 121.8(3) . .
C15 C16 S1 117.8(3) . .
C17 C16 S1 120.4(2) . .
C18 C17 C16 124.0(3) . .
C18 C17 C17 118.8(4) . 3_756
C16 C17 C17 117.2(4) . 3_756
C19 C18 C17 121.4(3) . .
C18 C19 C15 120.9(3) . 3_756

loop_
_geom_bond_atom_site_label_1
_geom_bond_atom_site_label_2
_geom_bond_distance
_geom_bond_site_symmetry_2
Sn1 O2 2.120(2) .
Sn1 C5 2.120(3) .
Sn1 C1 2.121(3) .
Sn1 O4 2.191(2) .
Sn1 O1 2.297(3) .
Sn1 O5 2.421(2) .
S1 O6 1.447(3) .
S1 O7 1.460(2) .
S1 O5 1.465(2) .
S1 C16 1.783(3) .
O2 C9 1.283(4) .
O3 C9 1.227(4) .
O4 N1 1.349(3) .
N1 C12 1.343(4) .
N1 C13 1.356(4) .
C1 C2 1.531(4) .
C2 C3 1.534(5) .
C3 C4 1.514(6) .
C5 C6 1.510(5) .
C6 C7 1.526(5) .
C7 C8 1.526(5) .
C9 C10 1.506(4) .
C10 C12 1.387(4) 2_646
C10 C11 1.388(4) .
C11 C14 1.384(4) 2_646
C12 C10 1.387(4) 2_656
C13 C14 1.374(5) .
C14 C11 1.384(4) 2_656
C15 C16 1.362(5) .
C15 C19 1.407(5) 3_756
C16 C17 1.430(4) .
C17 C18 1.414(4) .
C17 C17 1.444(6) 3_756
C18 C19 1.353(5) .
C19 C15 1.407(5) 3_756

loop_
_geom_torsion_atom_site_label_1
_geom_torsion_atom_site_label_2
_geom_torsion_atom_site_label_3
_geom_torsion_atom_site_label_4
_geom_torsion
_geom_torsion_site_symmetry_1
_geom_torsion_site_symmetry_4
C5 Sn1 O2 C9 116.4(3) . .
C1 Sn1 O2 C9 -66.8(3) . .
O4 Sn1 O2 C9 30.4(3) . .
O1 Sn1 O2 C9 -150.2(3) . .
O5 Sn1 O2 C9 -165.3(4) . .
O2 Sn1 O4 N1 -105.36(19) . .
C5 Sn1 O4 N1 160.1(2) . .
C1 Sn1 O4 N1 -5.1(2) . .
O1 Sn1 O4 N1 -110.8(8) . .
O5 Sn1 O4 N1 77.05(19) . .
O6 S1 O5 Sn1 11.7(6) . .
O7 S1 O5 Sn1 -116.9(6) . .
C16 S1 O5 Sn1 127.5(5) . .
O2 Sn1 O5 S1 149.8(5) . .
C5 Sn1 O5 S1 -131.1(6) . .
C1 Sn1 O5 S1 49.9(6) . .
O4 Sn1 O5 S1 -45.9(6) . .
O1 Sn1 O5 S1 134.9(6) . .
Sn1 O4 N1 C12 101.6(3) . .
Sn1 O4 N1 C13 -77.8(3) . .
O2 Sn1 C1 C2 11.3(3) . .
C5 Sn1 C1 C2 178.7(4) . .
O4 Sn1 C1 C2 -85.6(3) . .
O1 Sn1 C1 C2 88.8(3) . .
O5 Sn1 C1 C2 -177.6(3) . .
Sn1 C1 C2 C3 -177.0(2) . .
C1 C2 C3 C4 -62.2(5) . .
O2 Sn1 C5 C6 70.7(3) . .
C1 Sn1 C5 C6 -96.8(5) . .
O4 Sn1 C5 C6 166.1(3) . .
O1 Sn1 C5 C6 -8.1(3) . .
O5 Sn1 C5 C6 -100.5(3) . .
Sn1 C5 C6 C7 -179.8(2) . .
C5 C6 C7 C8 -177.3(3) . .
Sn1 O2 C9 O3 -9.7(5) . .
Sn1 O2 C9 C10 169.6(2) . .
O3 C9 C10 C12 163.8(3) . 2_646
O2 C9 C10 C12 -15.5(4) . 2_646
O3 C9 C10 C11 -17.9(5) . .
O2 C9 C10 C11 162.8(3) . .
C12 C10 C11 C14 -0.3(4) 2_646 2_646
C9 C10 C11 C14 -178.6(3) . 2_646
O4 N1 C12 C10 179.8(3) . 2_656
C13 N1 C12 C10 -0.9(4) . 2_656
C12 N1 C13 C14 -0.6(5) . .
O4 N1 C13 C14 178.7(3) . .
N1 C13 C14 C11 1.7(5) . 2_656
C19 C15 C16 C17 -1.8(5) 3_756 .
C19 C15 C16 S1 179.0(3) 3_756 .
O6 S1 C16 C15 -6.5(3) . .
O7 S1 C16 C15 114.7(3) . .
O5 S1 C16 C15 -126.6(3) . .
O6 S1 C16 C17 174.2(2) . .
O7 S1 C16 C17 -64.5(3) . .
O5 S1 C16 C17 54.2(3) . .
C15 C16 C17 C18 -178.4(3) . .
S1 C16 C17 C18 0.8(4) . .
C15 C16 C17 C17 1.3(5) . 3_756
S1 C16 C17 C17 -179.5(3) . 3_756
C16 C17 C18 C19 -178.9(3) . .
C17 C17 C18 C19 1.4(5) 3_756 .
C17 C18 C19 C15 -0.9(5) . 3_756
